data_4132265
loop_
_publ_author_name
'Liu, Junyang'
'Wu, Jianlei'
'Fan, Jian-Hong'
'Yan, Xin'
'Mei, Guangjian'
'Li, Chuang-Chuang'

_publ_section_title
;
 Asymmetric Total Synthesis of Cyclocitrinol.
;
_journal_issue 16
_journal_name_full 'Journal of the American Chemical Society'
_journal_page_first 5365
_journal_page_last 5369
_journal_paper_doi 10.1021/jacs.8b02629
_journal_volume 140
_journal_year 2018
_chemical_formula_sum 'C24 H38 O5'
_chemical_formula_weight 406.54
_space_group_crystal_system monoclinic
_space_group_IT_number 4
_space_group_name_Hall 'P 2yb'
_space_group_name_H-M_alt 'P 1 21 1'
_atom_sites_solution_hydrogens geom
_audit_creation_method SHELXL-2014/6
_cell_angle_alpha 90
_cell_angle_beta 107.9046(12)
_cell_angle_gamma 90
_cell_formula_units_Z 2
_cell_length_a 6.4359(2)
_cell_length_b 25.5852(6)
_cell_length_c 7.0724(2)
_cell_measurement_reflns_used 152
_cell_measurement_temperature 296(2)
_cell_measurement_theta_max 15
_cell_measurement_theta_min 15
_cell_volume 1108.17(5)
_computing_cell_refinement 'BRUKER KAPPA APEXII DUO DIFFRACTOMETER'
_computing_data_collection 'BRUKER KAPPA APEXII DUO DIFFRACTOMETER'
_computing_data_reduction 'BRUKER KAPPA APEXII DUO DIFFRACTOMETER'
_computing_molecular_graphics 'BRUKER SHELXTL'
_computing_publication_material 'BRUKER SHELXTL'
_computing_structure_refinement 'SHELXL-2014/6 (Sheldrick, 2014)'
_diffrn_ambient_temperature 296(2)
_diffrn_measured_fraction_theta_full 0.994
_diffrn_measured_fraction_theta_max 0.994
_diffrn_measurement_device_type 'BRUKER KAPPA APEXII DUO DIFFRACTOMETER'
_diffrn_measurement_method 'PHI & OMEGA SCAN'
_diffrn_radiation_type MoK\a
_diffrn_radiation_wavelength 0.71073
_diffrn_reflns_av_R_equivalents 0.0294
_diffrn_reflns_av_unetI/netI 0.0274
_diffrn_reflns_Laue_measured_fraction_full 0.994
_diffrn_reflns_Laue_measured_fraction_max 0.994
_diffrn_reflns_limit_h_max 5
_diffrn_reflns_limit_h_min -7
_diffrn_reflns_limit_k_max 30
_diffrn_reflns_limit_k_min -30
_diffrn_reflns_limit_l_max 8
_diffrn_reflns_limit_l_min -8
_diffrn_reflns_number 12186
_diffrn_reflns_point_group_measured_fraction_full 0.983
_diffrn_reflns_point_group_measured_fraction_max 0.983
_diffrn_reflns_theta_full 25.242
_diffrn_reflns_theta_max 25.250
_diffrn_reflns_theta_min 3.027
_exptl_absorpt_coefficient_mu 0.083
_exptl_absorpt_correction_T_max 0.7456
_exptl_absorpt_correction_T_min 0.7066
_exptl_absorpt_correction_type multi-scan
_exptl_crystal_colour colourless
_exptl_crystal_density_diffrn 1.218
_exptl_crystal_description block
_exptl_crystal_F_000 444
_exptl_crystal_size_max 0.400
_exptl_crystal_size_mid 0.300
_exptl_crystal_size_min 0.200
_refine_diff_density_max 0.208
_refine_diff_density_min -0.240
_refine_diff_density_rms 0.052
_refine_ls_abs_structure_details
;
 Flack x determined using 1740 quotients [(I+)-(I-)]/[(I+)+(I-)]
 (Parsons, Flack and Wagner, Acta Cryst. B69 (2013) 249-259).
;
_refine_ls_abs_structure_Flack -0.1(3)
_refine_ls_extinction_method none
_refine_ls_goodness_of_fit_ref 1.063
_refine_ls_hydrogen_treatment constr
_refine_ls_matrix_type full
_refine_ls_number_parameters 262
_refine_ls_number_reflns 3958
_refine_ls_number_restraints 1
_refine_ls_restrained_S_all 1.063
_refine_ls_R_factor_all 0.0395
_refine_ls_R_factor_gt 0.0369
_refine_ls_shift/su_max 0.000
_refine_ls_shift/su_mean 0.000
_refine_ls_structure_factor_coef Fsqd
_refine_ls_weighting_details 'w=1/[\s^2^(Fo^2^)+(0.0727P)^2^+0.1315P] where P=(Fo^2^+2Fc^2^)/3'
_refine_ls_weighting_scheme calc
_refine_ls_wR_factor_gt 0.1041
_refine_ls_wR_factor_ref 0.1106
_reflns_Friedel_coverage 0.932
_reflns_Friedel_fraction_full 0.972
_reflns_Friedel_fraction_max 0.972
_reflns_number_gt 3760
_reflns_number_total 3958
_reflns_threshold_expression 'I > 2\s(I)'
_cod_data_source_file ja8b02629_si_003.cif
_cod_data_source_block PXS1
_cod_original_sg_symbol_H-M 'P 21'
_cod_database_code 4132265
_shelx_space_group_comment
;
The symmetry employed for this shelxl refinement is uniquely defined
by the following loop, which should always be used as a source of
symmetry information in preference to the above space-group names.
They are only intended as comments.
;
_shelx_estimated_absorpt_t_min 0.967
_shelx_estimated_absorpt_t_max 0.984
_shelxl_version_number 2014/6

loop_
_space_group_symop_operation_xyz
'x, y, z'
'-x, y+1/2, -z'

loop_
_atom_site_label
_atom_site_type_symbol
_atom_site_fract_x
_atom_site_fract_y
_atom_site_fract_z
_atom_site_U_iso_or_equiv
_atom_site_adp_type
_atom_site_occupancy
_atom_site_site_symmetry_order
_atom_site_calc_flag
_atom_site_refinement_flags_posn
_atom_site_refinement_flags_adp
O1 O 0.3055(4) -0.03393(10) 0.2448(4) 0.0601(7) Uani 1 1 d . .
H1A H 0.2759 -0.0585 0.1665 0.090 Uiso 1 1 calc R U
O2 O 0.7609(3) 0.03517(8) 0.1514(3) 0.0407(5) Uani 1 1 d . .
O3 O 0.5422(3) 0.09170(8) 0.7735(3) 0.0360(4) Uani 1 1 d . .
H3A H 0.5944 0.0754 0.8772 0.054 Uiso 1 1 calc R U
O4 O 0.5669(4) 0.37936(11) 1.1439(5) 0.0700(8) Uani 1 1 d . .
O5 O 0.8318(4) 0.37173(11) 0.9907(4) 0.0641(7) Uani 1 1 d . .
C1 C 0.4155(5) 0.00553(12) 0.1709(4) 0.0417(7) Uani 1 1 d . .
H1B H 0.3329 0.0124 0.0317 0.050 Uiso 1 1 calc R U
C2 C 0.6480(5) -0.01097(11) 0.1816(4) 0.0387(6) Uani 1 1 d . .
H2A H 0.6438 -0.0369 0.0787 0.046 Uiso 1 1 calc R U
C3 C 0.7859(5) -0.03113(12) 0.3853(4) 0.0419(6) Uani 1 1 d . .
H3B H 0.8885 -0.0575 0.3714 0.050 Uiso 1 1 calc R U
H3C H 0.6940 -0.0460 0.4574 0.050 Uiso 1 1 calc R U
C4 C 0.9079(4) 0.01786(11) 0.4934(4) 0.0341(6) Uani 1 1 d . .
H4A H 1.0637 0.0146 0.5079 0.041 Uiso 1 1 calc R U
C5 C 0.8080(4) 0.06095(11) 0.3409(4) 0.0333(6) Uani 1 1 d . .
H5A H 0.9131 0.0893 0.3509 0.040 Uiso 1 1 calc R U
C6 C 0.6001(4) 0.08176(10) 0.3690(3) 0.0305(5) Uani 1 1 d . .
C7 C 0.4192(4) 0.05466(11) 0.2886(4) 0.0366(6) Uani 1 1 d . .
H7A H 0.2894 0.0665 0.3055 0.044 Uiso 1 1 calc R U
C8 C 0.8802(5) 0.02727(10) 0.6976(4) 0.0358(6) Uani 1 1 d . .
H8A H 0.9807 0.0045 0.7925 0.043 Uiso 1 1 calc R U
H8B H 0.7334 0.0169 0.6919 0.043 Uiso 1 1 calc R U
C9 C 0.9177(4) 0.08352(10) 0.7766(4) 0.0345(6) Uani 1 1 d . .
H9A H 1.0257 0.0998 0.7255 0.041 Uiso 1 1 calc R U
H9B H 0.9783 0.0823 0.9202 0.041 Uiso 1 1 calc R U
C10 C 0.7122(4) 0.11827(10) 0.7223(4) 0.0287(5) Uani 1 1 d . .
C11 C 0.6263(4) 0.12984(10) 0.4956(4) 0.0300(5) Uani 1 1 d . .
H11A H 0.7419 0.1502 0.4666 0.036 Uiso 1 1 calc R U
C12 C 0.4278(5) 0.16616(11) 0.4467(4) 0.0383(6) Uani 1 1 d . .
H12A H 0.3750 0.1720 0.3044 0.046 Uiso 1 1 calc R U
H12B H 0.3119 0.1495 0.4856 0.046 Uiso 1 1 calc R U
C13 C 0.4828(5) 0.21869(12) 0.5532(4) 0.0386(6) Uani 1 1 d . .
H13A H 0.3527 0.2403 0.5201 0.046 Uiso 1 1 calc R U
H13B H 0.5914 0.2365 0.5074 0.046 Uiso 1 1 calc R U
C14 C 0.5704(4) 0.21174(10) 0.7797(4) 0.0296(5) Uani 1 1 d . .
C15 C 0.3819(5) 0.19517(13) 0.8580(5) 0.0444(7) Uani 1 1 d . .
H15A H 0.4361 0.1908 0.9996 0.067 Uiso 1 1 calc R U
H15B H 0.2708 0.2216 0.8261 0.067 Uiso 1 1 calc R U
H15C H 0.3213 0.1628 0.7972 0.067 Uiso 1 1 calc R U
C16 C 0.7618(4) 0.17182(10) 0.8237(4) 0.0299(5) Uani 1 1 d . .
H16A H 0.8715 0.1878 0.7717 0.036 Uiso 1 1 calc R U
C17 C 0.8581(5) 0.17430(12) 1.0495(4) 0.0445(7) Uani 1 1 d . .
H17A H 1.0091 0.1629 1.0922 0.053 Uiso 1 1 calc R U
H17B H 0.7751 0.1528 1.1133 0.053 Uiso 1 1 calc R U
C18 C 0.8403(5) 0.23239(12) 1.0972(4) 0.0453(7) Uani 1 1 d . .
H18A H 0.9839 0.2484 1.1390 0.054 Uiso 1 1 calc R U
H18B H 0.7755 0.2362 1.2035 0.054 Uiso 1 1 calc R U
C19 C 0.6934(4) 0.25897(10) 0.9037(4) 0.0331(6) Uani 1 1 d . .
H19A H 0.7907 0.2732 0.8337 0.040 Uiso 1 1 calc R U
C20 C 0.5602(5) 0.30473(12) 0.9455(4) 0.0396(6) Uani 1 1 d . .
H20A H 0.4607 0.2902 1.0127 0.048 Uiso 1 1 calc R U
C21 C 0.4186(6) 0.33185(13) 0.7570(6) 0.0584(9) Uani 1 1 d . .
H21A H 0.3287 0.3064 0.6696 0.088 Uiso 1 1 calc R U
H21B H 0.3276 0.3575 0.7918 0.088 Uiso 1 1 calc R U
H21C H 0.5108 0.3487 0.6915 0.088 Uiso 1 1 calc R U
C22 C 0.7043(5) 0.34420(12) 1.0866(5) 0.0434(7) Uani 1 1 d . .
H22A H 0.7991 0.3262 1.2038 0.052 Uiso 1 1 calc R U
C23 C 0.6648(8) 0.4099(2) 1.3106(7) 0.0780(13) Uani 1 1 d . .
H23A H 0.5573 0.4324 1.3367 0.117 Uiso 1 1 calc R U
H23B H 0.7263 0.3876 1.4232 0.117 Uiso 1 1 calc R U
H23C H 0.7783 0.4307 1.2867 0.117 Uiso 1 1 calc R U
C24 C 1.0586(7) 0.3742(2) 1.0898(10) 0.0904(16) Uani 1 1 d . .
H24A H 1.1287 0.3938 1.0109 0.136 Uiso 1 1 calc R U
H24B H 1.0836 0.3909 1.2163 0.136 Uiso 1 1 calc R U
H24C H 1.1176 0.3394 1.1094 0.136 Uiso 1 1 calc R U

loop_
_atom_site_aniso_label
_atom_site_aniso_U_11
_atom_site_aniso_U_22
_atom_site_aniso_U_33
_atom_site_aniso_U_23
_atom_site_aniso_U_13
_atom_site_aniso_U_12
O1 0.0610(15) 0.0482(13) 0.0767(17) -0.0167(12) 0.0294(13) -0.0140(11)
O2 0.0516(12) 0.0421(11) 0.0331(10) 0.0070(8) 0.0199(8) 0.0092(9)
O3 0.0362(10) 0.0368(10) 0.0347(9) 0.0055(8) 0.0105(7) -0.0076(8)
O4 0.0611(15) 0.0677(17) 0.0751(18) -0.0347(14) 0.0121(13) 0.0039(13)
O5 0.0542(14) 0.0570(14) 0.0779(17) 0.0072(13) 0.0155(12) -0.0196(11)
C1 0.0387(15) 0.0433(17) 0.0392(15) -0.0052(13) 0.0063(12) 0.0009(12)
C2 0.0456(16) 0.0368(14) 0.0332(14) 0.0017(11) 0.0112(12) 0.0077(12)
C3 0.0505(17) 0.0335(14) 0.0396(15) 0.0061(12) 0.0107(12) 0.0084(12)
C4 0.0296(12) 0.0326(13) 0.0394(14) 0.0078(11) 0.0096(10) 0.0051(10)
C5 0.0352(13) 0.0339(13) 0.0321(13) 0.0066(11) 0.0122(10) 0.0014(11)
C6 0.0339(13) 0.0331(13) 0.0225(11) 0.0065(10) 0.0060(9) 0.0060(10)
C7 0.0322(14) 0.0403(15) 0.0352(13) -0.0003(12) 0.0072(11) 0.0089(11)
C8 0.0386(14) 0.0319(14) 0.0319(13) 0.0105(11) 0.0036(11) 0.0023(11)
C9 0.0328(13) 0.0332(13) 0.0302(12) 0.0051(10) -0.0011(10) 0.0000(10)
C10 0.0275(12) 0.0302(12) 0.0256(12) 0.0058(10) 0.0041(9) -0.0027(10)
C11 0.0299(13) 0.0329(13) 0.0240(12) 0.0051(10) 0.0036(9) 0.0023(10)
C12 0.0371(14) 0.0432(16) 0.0271(12) 0.0004(11) -0.0011(10) 0.0119(12)
C13 0.0401(14) 0.0392(15) 0.0302(13) 0.0036(11) 0.0016(11) 0.0124(12)
C14 0.0285(12) 0.0296(12) 0.0292(12) 0.0016(10) 0.0065(10) -0.0021(10)
C15 0.0388(15) 0.0456(17) 0.0534(17) -0.0076(13) 0.0210(13) -0.0097(13)
C16 0.0290(12) 0.0291(12) 0.0279(12) 0.0062(10) 0.0033(9) -0.0033(10)
C17 0.0501(16) 0.0382(16) 0.0316(14) 0.0028(12) -0.0074(12) 0.0000(13)
C18 0.0504(18) 0.0401(16) 0.0350(15) -0.0028(12) -0.0024(12) -0.0017(13)
C19 0.0322(13) 0.0315(13) 0.0327(13) -0.0003(10) 0.0056(10) -0.0041(11)
C20 0.0388(14) 0.0374(15) 0.0429(15) -0.0063(12) 0.0130(12) -0.0029(11)
C21 0.064(2) 0.0410(18) 0.057(2) -0.0106(15) -0.0002(16) 0.0121(15)
C22 0.0430(15) 0.0383(15) 0.0460(16) -0.0051(12) 0.0093(13) -0.0015(12)
C23 0.078(3) 0.083(3) 0.074(3) -0.036(2) 0.024(2) -0.007(2)
C24 0.047(2) 0.083(3) 0.145(5) -0.006(3) 0.035(3) -0.010(2)

loop_
_atom_type_symbol
_atom_type_description
_atom_type_scat_dispersion_real
_atom_type_scat_dispersion_imag
_atom_type_scat_source
C C 0.0033 0.0016 'International Tables Vol C Tables 4.2.6.8 and 6.1.1.4'
H H 0.0000 0.0000 'International Tables Vol C Tables 4.2.6.8 and 6.1.1.4'
O O 0.0106 0.0060 'International Tables Vol C Tables 4.2.6.8 and 6.1.1.4'

loop_
_geom_angle_atom_site_label_1
_geom_angle_atom_site_label_2
_geom_angle_atom_site_label_3
_geom_angle
C2 O2 C5 102.06(19)
C23 O4 C22 116.2(3)
C22 O5 C24 116.8(3)
O1 C1 C7 108.4(2)
O1 C1 C2 112.0(2)
C7 C1 C2 110.7(2)
O2 C2 C3 104.1(2)
O2 C2 C1 107.3(2)
C3 C2 C1 114.5(2)
C2 C3 C4 104.5(2)
C8 C4 C5 113.9(2)
C8 C4 C3 113.9(2)
C5 C4 C3 101.2(2)
O2 C5 C6 110.1(2)
O2 C5 C4 104.3(2)
C6 C5 C4 110.9(2)
C7 C6 C11 127.5(2)
C7 C6 C5 117.2(2)
C11 C6 C5 115.2(2)
C6 C7 C1 122.5(2)
C4 C8 C9 116.1(2)
C8 C9 C10 115.0(2)
O3 C10 C16 111.9(2)
O3 C10 C9 109.2(2)
C16 C10 C9 111.1(2)
O3 C10 C11 107.17(19)
C16 C10 C11 105.59(19)
C9 C10 C11 111.9(2)
C6 C11 C12 115.5(2)
C6 C11 C10 113.5(2)
C12 C11 C10 110.8(2)
C13 C12 C11 111.8(2)
C12 C13 C14 111.5(2)
C13 C14 C15 109.2(2)
C13 C14 C16 107.4(2)
C15 C14 C16 114.2(2)
C13 C14 C19 117.2(2)
C15 C14 C19 109.3(2)
C16 C14 C19 99.35(19)
C17 C16 C10 119.0(2)
C17 C16 C14 102.9(2)
C10 C16 C14 117.04(19)
C16 C17 C18 103.7(2)
C17 C18 C19 107.1(2)
C20 C19 C14 118.9(2)
C20 C19 C18 112.8(2)
C14 C19 C18 102.8(2)
C22 C20 C21 110.5(3)
C22 C20 C19 111.7(2)
C21 C20 C19 113.4(2)
O5 C22 O4 109.3(3)
O5 C22 C20 110.2(3)
O4 C22 C20 107.7(2)

loop_
_geom_bond_atom_site_label_1
_geom_bond_atom_site_label_2
_geom_bond_distance
O1 C1 1.422(4)
O2 C2 1.436(4)
O2 C5 1.440(3)
O3 C10 1.426(3)
O4 C23 1.393(5)
O4 C22 1.406(4)
O5 C22 1.404(4)
O5 C24 1.413(5)
C1 C7 1.504(4)
C1 C2 1.534(4)
C2 C3 1.531(4)
C3 C4 1.550(4)
C4 C8 1.527(4)
C4 C5 1.538(3)
C5 C6 1.509(4)
C6 C7 1.324(4)
C6 C11 1.500(4)
C8 C9 1.536(4)
C9 C10 1.541(4)
C10 C16 1.534(4)
C10 C11 1.555(3)
C11 C12 1.531(3)
C12 C13 1.528(4)
C13 C14 1.536(4)
C14 C15 1.540(4)
C14 C16 1.556(4)
C14 C19 1.559(3)
C16 C17 1.526(4)
C17 C18 1.536(4)
C18 C19 1.560(4)
C19 C20 1.533(4)
C20 C22 1.519(4)
C20 C21 1.530(5)
